data_4325682
loop_
_publ_author_name
'Piotr J. Chmielewski'
'Marta Siczek'
'Ludmi\/la Szterenberg'

_publ_section_title
;
 Protonated N-Confused Porphyrin Dimer: Formation, Structure, and Guest
 Binding
;
_journal_name_full 'Inorganic Chemistry'
_journal_page_first 6719
_journal_page_last 6736
_journal_paper_doi 10.1021/ic200742d
_journal_volume 50
_journal_year 2011
_chemical_formula_moiety 'C96 H78 N8, 9.2(C H Cl3), 2(H2 O), 4Cl'
_chemical_formula_sum 'C105.2 H91.2 Cl31.6 N8 O2'
_chemical_formula_weight 2619.68
_chemical_name_systematic '3,3-bis(meso-tetratolyl-2-aza-21-carbaporphyrin) tetrahydrochloride'
_space_group_IT_number 15
_symmetry_cell_setting monoclinic
_symmetry_Int_Tables_number 15
_symmetry_space_group_name_Hall '-C 2yc'
_symmetry_space_group_name_H-M 'C 1 2/c 1'
_atom_sites_solution_hydrogens geom
_atom_sites_solution_primary direct
_atom_sites_solution_secondary difmap
_audit_creation_method SHELXL-97
_cell_angle_alpha 90.00
_cell_angle_beta 94.06(3)
_cell_angle_gamma 90.00
_cell_formula_units_Z 4
_cell_length_a 17.170(6)
_cell_length_b 17.695(6)
_cell_length_c 40.55(3)
_cell_measurement_reflns_used 14327
_cell_measurement_temperature 100(2)
_cell_measurement_theta_max 28.7
_cell_measurement_theta_min 4.0
_cell_volume 12289(11)
_computing_structure_refinement 'SHELXL-97 (Sheldrick, 1997)'
_computing_structure_solution 'SHELXS-97 (Sheldrick, 1990)'
_diffrn_ambient_temperature 100(2)
_diffrn_measured_fraction_theta_full 0.989
_diffrn_measured_fraction_theta_max 0.989
_diffrn_measurement_device_type 'Kuma KM-4-CCD \k-geometry'
_diffrn_measurement_method \w
_diffrn_radiation_monochromator graphite
_diffrn_radiation_probe x-ray
_diffrn_radiation_type MoK\a
_diffrn_radiation_wavelength 0.71073
_diffrn_reflns_av_R_equivalents 0.0405
_diffrn_reflns_av_sigmaI/netI 0.0364
_diffrn_reflns_limit_h_max 17
_diffrn_reflns_limit_h_min -20
_diffrn_reflns_limit_k_max 21
_diffrn_reflns_limit_k_min -21
_diffrn_reflns_limit_l_max 48
_diffrn_reflns_limit_l_min -48
_diffrn_reflns_number 30262
_diffrn_reflns_theta_full 25.00
_diffrn_reflns_theta_max 25.00
_diffrn_reflns_theta_min 3.22
_diffrn_source 'fine-focus sealed tube'
_exptl_absorpt_coefficient_mu 0.746
_exptl_absorpt_correction_T_max 0.845
_exptl_absorpt_correction_T_min 0.685
_exptl_absorpt_correction_type analytical
_exptl_absorpt_process_details
; 
CrysAlis RED (Oxford Diffraction, 2007)
;
_exptl_crystal_colour green
_exptl_crystal_density_diffrn 1.416
_exptl_crystal_description block
_exptl_crystal_F_000 5326
_exptl_crystal_size_max 0.859
_exptl_crystal_size_mid 0.615
_exptl_crystal_size_min 0.380
_refine_diff_density_max 0.616
_refine_diff_density_min -0.591
_refine_diff_density_rms 0.093
_refine_ls_extinction_method none
_refine_ls_goodness_of_fit_ref 1.141
_refine_ls_hydrogen_treatment constr
_refine_ls_matrix_type full
_refine_ls_number_parameters 837
_refine_ls_number_reflns 10712
_refine_ls_number_restraints 16
_refine_ls_restrained_S_all 1.141
_refine_ls_R_factor_all 0.1109
_refine_ls_R_factor_gt 0.0988
_refine_ls_shift/su_max 0.005
_refine_ls_shift/su_mean 0.000
_refine_ls_structure_factor_coef Fsqd
_refine_ls_weighting_details 'calc w=1/[\s^2^(Fo^2^)+(0.0358P)^2^+181.0988P] where P=(Fo^2^+2Fc^2^)/3'
_refine_ls_weighting_scheme calc
_refine_ls_wR_factor_gt 0.2106
_refine_ls_wR_factor_ref 0.2159
_reflns_number_gt 9126
_reflns_number_total 10712
_reflns_threshold_expression >2sigma(I)
_cod_data_source_file ic200742d_si_002_2.cif
_cod_data_source_block swi20ap
_cod_original_sg_symbol_H-M 'C 2/c'
_cod_original_formula_sum 'C105.20 H91.20 Cl31.60 N8 O2'
_cod_database_code 4325682

loop_
_symmetry_equiv_pos_as_xyz
'x, y, z'
'-x, y, -z+1/2'
'x+1/2, y+1/2, z'
'-x+1/2, y+1/2, -z+1/2'
'-x, -y, -z'
'x, -y, z-1/2'
'-x+1/2, -y+1/2, -z'
'x+1/2, -y+1/2, z-1/2'

loop_
_atom_site_label
_atom_site_type_symbol
_atom_site_fract_x
_atom_site_fract_y
_atom_site_fract_z
_atom_site_U_iso_or_equiv
_atom_site_adp_type
_atom_site_occupancy
_atom_site_symmetry_multiplicity
_atom_site_calc_flag
_atom_site_refinement_flags
_atom_site_disorder_assembly
_atom_site_disorder_group
C1 C 0.5440(3) 0.3323(3) 0.18477(12) 0.0194(11) Uani 1 1 d . . .
C3 C 0.5005(3) 0.3755(3) 0.23223(12) 0.0155(10) Uani 1 1 d . . .
C4 C 0.4399(3) 0.3876(3) 0.20647(12) 0.0180(10) Uani 1 1 d . . .
C5 C 0.3654(3) 0.4234(3) 0.20901(12) 0.0197(11) Uani 1 1 d . . .
C6 C 0.3024(3) 0.4067(3) 0.18682(12) 0.0223(11) Uani 1 1 d . . .
C7 C 0.2347(3) 0.4527(3) 0.17881(13) 0.0266(12) Uani 1 1 d . . .
H7 H 0.2241 0.5004 0.1883 0.032 Uiso 1 1 calc R . .
C8 C 0.1891(3) 0.4164(3) 0.15552(13) 0.0262(12) Uani 1 1 d . . .
H8 H 0.1410 0.4345 0.1455 0.031 Uiso 1 1 calc R . .
C9 C 0.2250(3) 0.3462(3) 0.14842(13) 0.0225(11) Uani 1 1 d . . .
C10 C 0.1944(3) 0.2882(3) 0.12719(12) 0.0191(11) Uani 1 1 d . . .
C11 C 0.2392(3) 0.2297(3) 0.11576(13) 0.0227(11) Uani 1 1 d . . .
C12 C 0.2131(3) 0.1560(3) 0.10624(14) 0.0264(12) Uani 1 1 d . . .
H12 H 0.1610 0.1380 0.1064 0.032 Uiso 1 1 calc R . .
C13 C 0.2756(3) 0.1157(3) 0.09686(14) 0.0260(12) Uani 1 1 d . . .
H13 H 0.2751 0.0646 0.0897 0.031 Uiso 1 1 calc R . .
C14 C 0.3421(3) 0.1647(3) 0.09977(13) 0.0224(11) Uani 1 1 d . . .
C15 C 0.4168(3) 0.1469(3) 0.09085(13) 0.0229(11) Uani 1 1 d . . .
C16 C 0.4847(3) 0.1862(3) 0.10283(13) 0.0242(12) Uani 1 1 d . . .
C17 C 0.5589(3) 0.1873(3) 0.08901(13) 0.0248(12) Uani 1 1 d . . .
H17 H 0.5710 0.1646 0.0688 0.030 Uiso 1 1 calc R . .
C18 C 0.6094(3) 0.2270(3) 0.11014(13) 0.0251(12) Uani 1 1 d . . .
H18 H 0.6632 0.2356 0.1075 0.030 Uiso 1 1 calc R . .
C19 C 0.5669(3) 0.2532(3) 0.13694(12) 0.0209(11) Uani 1 1 d . . .
C20 C 0.5954(3) 0.2941(3) 0.16467(12) 0.0203(11) Uani 1 1 d . . .
C21 C 0.4694(3) 0.3598(3) 0.17749(12) 0.0190(11) Uani 1 1 d . . .
H21 H 0.4424 0.3599 0.1562 0.023 Uiso 1 1 calc R . .
C51 C 0.3548(3) 0.4846(3) 0.23300(12) 0.0181(10) Uani 1 1 d . . .
C52 C 0.4103(3) 0.5420(3) 0.23734(14) 0.0252(12) Uani 1 1 d . . .
H52 H 0.4555 0.5412 0.2251 0.030 Uiso 1 1 calc R . .
C53 C 0.3999(3) 0.6000(3) 0.25931(14) 0.0287(13) Uani 1 1 d . . .
H53 H 0.4386 0.6384 0.2620 0.034 Uiso 1 1 calc R . .
C54 C 0.3355(3) 0.6042(3) 0.27751(13) 0.0263(12) Uani 1 1 d . . .
C55 C 0.2797(3) 0.5479(3) 0.27302(13) 0.0262(12) Uani 1 1 d . . .
H55 H 0.2343 0.5501 0.2851 0.031 Uiso 1 1 calc R . .
C56 C 0.2885(3) 0.4885(3) 0.25137(13) 0.0245(12) Uani 1 1 d . . .
H56 H 0.2497 0.4502 0.2489 0.029 Uiso 1 1 calc R . .
C57 C 0.3270(4) 0.6691(4) 0.30142(15) 0.0367(15) Uani 1 1 d . . .
H57A H 0.3699 0.6675 0.3187 0.055 Uiso 1 1 calc R . .
H57B H 0.2770 0.6645 0.3116 0.055 Uiso 1 1 calc R . .
H57C H 0.3285 0.7171 0.2895 0.055 Uiso 1 1 calc R . .
C101 C 0.1094(3) 0.2883(3) 0.11694(13) 0.0241(12) Uani 1 1 d . . .
C102 C 0.0533(3) 0.3059(4) 0.13890(15) 0.0317(13) Uani 1 1 d . . .
H102 H 0.0689 0.3178 0.1612 0.038 Uiso 1 1 calc R . .
C103 C -0.0254(4) 0.3061(4) 0.12825(17) 0.0422(16) Uani 1 1 d . . .
H103 H -0.0628 0.3205 0.1433 0.051 Uiso 1 1 calc R . .
C104 C -0.0508(4) 0.2858(4) 0.09638(17) 0.0408(16) Uani 1 1 d . . .
C105 C 0.0055(4) 0.2667(4) 0.07462(16) 0.0357(14) Uani 1 1 d . . .
H105 H -0.0105 0.2519 0.0527 0.043 Uiso 1 1 calc R . .
C106 C 0.0840(3) 0.2690(3) 0.08440(13) 0.0262(12) Uani 1 1 d . . .
H106 H 0.1213 0.2573 0.0689 0.031 Uiso 1 1 calc R . .
C107 C -0.1359(4) 0.2852(6) 0.0858(2) 0.063(2) Uani 1 1 d . . .
H10A H -0.1495 0.3316 0.0735 0.095 Uiso 1 1 calc R . .
H10B H -0.1662 0.2822 0.1053 0.095 Uiso 1 1 calc R . .
H10C H -0.1478 0.2413 0.0716 0.095 Uiso 1 1 calc R . .
C151 C 0.4240(3) 0.0836(3) 0.06791(13) 0.0242(12) Uani 1 1 d . . .
C152 C 0.3724(3) 0.0766(3) 0.03957(14) 0.0272(12) Uani 1 1 d . . .
H152 H 0.3345 0.1148 0.0347 0.033 Uiso 1 1 calc R . .
C153 C 0.3758(4) 0.0157(4) 0.01895(14) 0.0330(14) Uani 1 1 d . . .
H153 H 0.3397 0.0123 0.0001 0.040 Uiso 1 1 calc R . .
C154 C 0.4309(4) -0.0414(3) 0.02492(14) 0.0316(14) Uani 1 1 d . . .
C155 C 0.4817(4) -0.0342(3) 0.05257(15) 0.0334(14) Uani 1 1 d . . .
H155 H 0.5199 -0.0723 0.0572 0.040 Uiso 1 1 calc R . .
C156 C 0.4790(3) 0.0265(3) 0.07380(14) 0.0277(12) Uani 1 1 d . . .
H156 H 0.5151 0.0294 0.0926 0.033 Uiso 1 1 calc R . .
C157 C 0.4344(4) -0.1070(4) 0.00202(16) 0.0405(16) Uani 1 1 d . . .
H15A H 0.3911 -0.1039 -0.0150 0.061 Uiso 1 1 calc R . .
H15B H 0.4302 -0.1541 0.0145 0.061 Uiso 1 1 calc R . .
H15C H 0.4841 -0.1062 -0.0084 0.061 Uiso 1 1 calc R . .
C201 C 0.6801(3) 0.2917(3) 0.17452(12) 0.0206(11) Uani 1 1 d . . .
C202 C 0.7202(3) 0.2230(3) 0.17559(13) 0.0255(12) Uani 1 1 d . . .
H202 H 0.6942 0.1782 0.1680 0.031 Uiso 1 1 calc R . .
C203 C 0.7975(3) 0.2198(3) 0.18754(14) 0.0294(13) Uani 1 1 d . . .
H203 H 0.8235 0.1724 0.1884 0.035 Uiso 1 1 calc R . .
C204 C 0.8379(3) 0.2836(4) 0.19822(14) 0.0298(13) Uani 1 1 d . . .
C205 C 0.7990(3) 0.3526(3) 0.19631(14) 0.0280(13) Uani 1 1 d . . .
H205 H 0.8261 0.3975 0.2029 0.034 Uiso 1 1 calc R . .
C206 C 0.7206(3) 0.3568(3) 0.18482(13) 0.0245(12) Uani 1 1 d . . .
H206 H 0.6946 0.4043 0.1840 0.029 Uiso 1 1 calc R . .
C207 C 0.9208(3) 0.2788(4) 0.21292(17) 0.0417(16) Uani 1 1 d . . .
H20A H 0.9462 0.2343 0.2041 0.063 Uiso 1 1 calc R . .
H20B H 0.9208 0.2746 0.2370 0.063 Uiso 1 1 calc R . .
H20C H 0.9493 0.3244 0.2072 0.063 Uiso 1 1 calc R . .
N2 N 0.5622(2) 0.3447(2) 0.21848(10) 0.0185(9) Uani 1 1 d . . .
H2 H 0.6073 0.3341 0.2291 0.022 Uiso 1 1 calc R . .
N22 N 0.2937(2) 0.3429(3) 0.16707(10) 0.0209(9) Uani 1 1 d . . .
H22 H 0.3277 0.3058 0.1667 0.025 Uiso 1 1 calc R . .
N23 N 0.3181(2) 0.2322(3) 0.11224(10) 0.0210(9) Uani 1 1 d . . .
H23A H 0.3486 0.2711 0.1172 0.025 Uiso 1 1 calc R . .
N24 N 0.4915(2) 0.2287(2) 0.13083(10) 0.0201(9) Uani 1 1 d . . .
H24 H 0.4529 0.2390 0.1433 0.024 Uiso 1 1 calc R . .
O1W O 0.6828(2) 0.2724(2) 0.25332(9) 0.0316(9) Uani 1 1 d . . .
H1W H 0.6603 0.2407 0.2656 0.047 Uiso 1 1 d R . .
H2W H 0.7054 0.2483 0.2382 0.047 Uiso 1 1 d R . .
Cl1 Cl 0.40116(11) 0.38028(9) 0.09463(4) 0.0443(4) Uani 1 1 d . . .
Cl2 Cl 0.38382(8) 0.18720(8) 0.18886(3) 0.0264(3) Uani 1 1 d . . .
C1A C 0.5276(4) 0.0579(4) 0.19979(17) 0.0287(16) Uani 0.844(3) 1 d P A 1
H1A H 0.4796 0.0897 0.2007 0.034 Uiso 0.844(3) 1 calc PR A 1
Cl1A Cl 0.56620(10) 0.07082(9) 0.16097(4) 0.0368(4) Uani 0.844(3) 1 d P A 1
Cl2A Cl 0.5017(2) -0.03757(14) 0.20409(8) 0.0731(10) Uani 0.844(3) 1 d P A 1
Cl3A Cl 0.59491(13) 0.08606(17) 0.23110(5) 0.0592(7) Uani 0.844(3) 1 d P A 1
C1B C 0.5103(15) 0.0285(19) 0.1910(7) 0.0287(16) Uani 0.109(4) 1 d PD B 2
H1B H 0.4877 0.0685 0.2049 0.034 Uiso 0.109(4) 1 calc PR B 2
Cl1B Cl 0.56620(10) 0.07082(9) 0.16097(4) 0.0368(4) Uani 0.109(4) 1 d PD B 2
Cl2B Cl 0.4344(15) -0.0163(18) 0.1657(8) 0.110(11) Uani 0.109(4) 1 d PD B 2
Cl3B Cl 0.5585(11) -0.0411(9) 0.2168(4) 0.040(4) Uani 0.109(4) 1 d PD B 2
C1C C 0.519(4) 0.040(3) 0.2085(10) 0.0287(16) Uani 0.047(3) 1 d PD C 3
H1C H 0.4723 0.0587 0.2199 0.034 Uiso 0.047(3) 1 calc PR C 3
Cl1C Cl 0.494(2) 0.0043(19) 0.1681(8) 0.0368(4) Uani 0.047(3) 1 d PD C 3
Cl2C Cl 0.573(4) -0.029(3) 0.2313(16) 0.0731(10) Uani 0.047(3) 1 d PD C 3
Cl3C Cl 0.593(2) 0.110(3) 0.2062(9) 0.0592(7) Uani 0.047(3) 1 d PD C 3
C1D C 0.2727(17) 0.5321(11) 0.0795(7) 0.053(6) Uani 0.625(5) 1 d P D 1
H1D H 0.3081 0.4879 0.0843 0.080 Uiso 0.625(5) 1 calc PR D 1
Cl1D Cl 0.3005(5) 0.5758(5) 0.04438(17) 0.108(3) Uani 0.625(5) 1 d P D 1
Cl2D Cl 0.17744(19) 0.4990(3) 0.07494(8) 0.0637(12) Uani 0.625(5) 1 d P D 1
Cl3D Cl 0.2833(2) 0.5946(2) 0.11351(9) 0.0687(12) Uani 0.625(5) 1 d P D 1
C1E C 0.269(3) 0.5033(14) 0.0783(11) 0.038(7) Uani 0.375(5) 1 d P D 2
H1E H 0.3109 0.4824 0.0943 0.056 Uiso 0.375(5) 1 calc PR D 2
Cl1E Cl 0.3108(5) 0.5370(4) 0.0431(2) 0.0474(17) Uani 0.375(5) 1 d P D 2
Cl2E Cl 0.2191(4) 0.5767(4) 0.09711(16) 0.070(2) Uani 0.375(5) 1 d P D 2
Cl3E Cl 0.2016(3) 0.4319(4) 0.06617(14) 0.063(2) Uani 0.375(5) 1 d P D 2
C1F C 0.4992(6) 0.5300(6) 0.1275(2) 0.055(2) Uani 0.435(4) 1 d P E 1
H1F H 0.4643 0.4848 0.1247 0.066 Uiso 0.435(4) 1 calc PR E 1
Cl1F Cl 0.50836(13) 0.57744(15) 0.09139(6) 0.0803(8) Uani 0.435(4) 1 d P E 1
Cl2F Cl 0.4716(4) 0.5904(6) 0.15745(18) 0.121(3) Uani 0.435(4) 1 d P E 1
Cl3F Cl 0.5968(4) 0.5062(4) 0.1438(3) 0.133(4) Uani 0.435(4) 1 d P E 1
C1G C 0.4992(6) 0.5300(6) 0.1275(2) 0.055(2) Uani 0.387(6) 1 d P F 2
H1G H 0.4911 0.4759 0.1210 0.066 Uiso 0.387(6) 1 calc PR F 2
Cl1G Cl 0.50836(13) 0.57744(15) 0.09139(6) 0.0803(8) Uani 0.387(6) 1 d P F 2
Cl2G Cl 0.4078(4) 0.5591(4) 0.14589(15) 0.072(2) Uani 0.387(6) 1 d P F 2
Cl3G Cl 0.5640(4) 0.5287(4) 0.15818(17) 0.0539(17) Uani 0.387(6) 1 d P F 2
C1H C 0.545(2) 0.5000(19) 0.1090(5) 0.055(2) Uani 0.179(6) 1 d PD G 3
H1H H 0.5015 0.4631 0.1115 0.066 Uiso 0.179(6) 1 calc PR G 3
Cl1H Cl 0.50836(13) 0.57744(15) 0.09139(6) 0.0803(8) Uani 0.179(6) 1 d PD G 3
Cl2H Cl 0.6232(12) 0.4535(11) 0.0987(6) 0.107(8) Uani 0.179(6) 1 d PD G 3
Cl3H Cl 0.5968(4) 0.5062(4) 0.1438(3) 0.133(4) Uani 0.179(6) 1 d PD G 3
C1I C 0.359(3) 0.3194(19) 0.0157(11) 0.048(4) Uani 0.294(4) 1 d P H 1
H5RA H 0.3854 0.3550 0.0320 0.058 Uiso 0.294(4) 1 calc PR H 1
Cl1I Cl 0.42616(17) 0.26220(13) 0.01393(6) 0.0783(7) Uani 0.294(4) 1 d P H 1
Cl2I Cl 0.2608(4) 0.3275(6) 0.03003(18) 0.063(2) Uani 0.294(4) 1 d P H 1
Cl3I Cl 0.3490(3) 0.3858(3) -0.02037(11) 0.0590(11) Uani 0.294(4) 1 d P H 1
C1J C 0.356(2) 0.3451(13) 0.0156(8) 0.048(4) Uani 0.385(7) 1 d P I 2
H1J H 0.3635 0.3791 0.0353 0.058 Uiso 0.385(7) 1 calc PR I 2
Cl1J Cl 0.42616(17) 0.26220(13) 0.01393(6) 0.0783(7) Uani 0.385(7) 1 d P I 2
Cl3J Cl 0.3490(3) 0.3858(3) -0.02037(11) 0.0590(11) Uani 0.385(7) 1 d P I 2
Cl2J Cl 0.2728(4) 0.2765(5) 0.0151(2) 0.094(3) Uani 0.385(7) 1 d P . 2
C1K C 0.4198(14) 0.3615(13) 0.0126(6) 0.048(4) Uani 0.321(7) 1 d P G 3
H1K H 0.4133 0.3786 0.0357 0.058 Uiso 0.321(7) 1 calc PR G 3
Cl1K Cl 0.42616(17) 0.26220(13) 0.01393(6) 0.0783(7) Uani 0.321(7) 1 d P G 3
Cl2K Cl 0.5072(6) 0.3983(7) 0.0017(3) 0.114(4) Uani 0.321(7) 1 d P G 3
Cl3K Cl 0.3508(16) 0.3982(13) -0.0097(5) 0.192(12) Uani 0.321(7) 1 d P G 3
C1L C 0.6013(11) 0.3685(10) 0.0488(5) 0.065(5) Uani 0.369(2) 1 d P J 1
H1L H 0.5576 0.3401 0.0582 0.078 Uiso 0.369(2) 1 calc PR J 1
Cl1L Cl 0.5537(3) 0.4330(3) 0.02147(16) 0.0864(17) Uani 0.369(2) 1 d P J 1
Cl2L Cl 0.6521(3) 0.3002(3) 0.02966(14) 0.0965(16) Uani 0.369(2) 1 d P J 1
Cl3L Cl 0.6519(5) 0.4125(5) 0.0847(3) 0.077(2) Uani 0.369(2) 1 d P J 1
C1M C 0.6013(11) 0.3685(10) 0.0488(5) 0.065(5) Uani 0.119(4) 1 d P K 2
H1M H 0.5657 0.3469 0.0649 0.078 Uiso 0.119(4) 1 calc PR K 2
Cl1M Cl 0.5537(3) 0.4330(3) 0.02147(16) 0.0864(17) Uani 0.119(4) 1 d P K 2
Cl2M Cl 0.6521(3) 0.3002(3) 0.02966(14) 0.0965(16) Uani 0.119(4) 1 d P K 2
Cl3M Cl 0.6690(19) 0.4176(14) 0.0663(8) 0.077(2) Uani 0.119(4) 1 d P K 2
C1N C 0.6279(16) 0.3972(12) 0.0287(9) 0.065(5) Uani 0.111(3) 1 d PD G 3
H1N H 0.6161 0.4236 0.0071 0.078 Uiso 0.111(3) 1 calc PR G 3
Cl1N Cl 0.5569(16) 0.3937(14) 0.0584(7) 0.0864(17) Uani 0.111(3) 1 d PD G 3
Cl3N Cl 0.7127(14) 0.4206(12) 0.0539(7) 0.077(2) Uani 0.111(3) 1 d PD G 3
Cl2N Cl 0.6521(3) 0.3002(3) 0.02966(14) 0.0965(16) Uani 0.111(3) 1 d PD G 3

loop_
_atom_site_aniso_label
_atom_site_aniso_U_11
_atom_site_aniso_U_22
_atom_site_aniso_U_33
_atom_site_aniso_U_23
_atom_site_aniso_U_13
_atom_site_aniso_U_12
C1 0.019(3) 0.022(3) 0.017(2) 0.001(2) 0.001(2) 0.000(2)
C3 0.013(2) 0.014(2) 0.019(2) 0.000(2) 0.0004(18) -0.0013(19)
C4 0.019(3) 0.018(3) 0.017(2) 0.000(2) -0.0026(19) -0.003(2)
C5 0.023(3) 0.019(3) 0.017(2) 0.002(2) 0.000(2) 0.001(2)
C6 0.024(3) 0.024(3) 0.018(3) 0.000(2) 0.000(2) 0.005(2)
C7 0.027(3) 0.026(3) 0.027(3) -0.007(2) -0.001(2) 0.007(2)
C8 0.023(3) 0.027(3) 0.028(3) -0.001(2) -0.006(2) 0.006(2)
C9 0.017(3) 0.028(3) 0.022(3) 0.000(2) -0.003(2) 0.002(2)
C10 0.015(3) 0.022(3) 0.021(3) 0.001(2) -0.0020(19) 0.000(2)
C11 0.017(3) 0.026(3) 0.024(3) 0.004(2) -0.003(2) -0.005(2)
C12 0.022(3) 0.025(3) 0.031(3) -0.003(2) -0.003(2) -0.005(2)
C13 0.028(3) 0.020(3) 0.030(3) -0.006(2) 0.000(2) -0.002(2)
C14 0.024(3) 0.022(3) 0.021(3) -0.001(2) -0.001(2) -0.001(2)
C15 0.025(3) 0.023(3) 0.021(3) -0.001(2) 0.002(2) 0.004(2)
C16 0.027(3) 0.026(3) 0.020(3) 0.000(2) 0.001(2) 0.002(2)
C17 0.021(3) 0.031(3) 0.022(3) -0.003(2) 0.006(2) 0.002(2)
C18 0.021(3) 0.030(3) 0.024(3) -0.003(2) 0.004(2) 0.002(2)
C19 0.017(3) 0.027(3) 0.019(2) 0.000(2) 0.000(2) -0.001(2)
C20 0.018(3) 0.021(3) 0.022(3) 0.003(2) 0.000(2) -0.004(2)
C21 0.019(3) 0.020(3) 0.018(2) 0.001(2) -0.001(2) -0.002(2)
C51 0.018(3) 0.018(3) 0.018(2) 0.001(2) -0.0027(19) 0.002(2)
C52 0.019(3) 0.024(3) 0.032(3) -0.005(2) 0.003(2) 0.003(2)
C53 0.027(3) 0.022(3) 0.038(3) -0.010(2) 0.002(2) -0.002(2)
C54 0.023(3) 0.028(3) 0.027(3) -0.006(2) -0.007(2) 0.009(2)
C55 0.022(3) 0.029(3) 0.028(3) -0.006(2) 0.000(2) 0.004(2)
C56 0.021(3) 0.026(3) 0.026(3) -0.004(2) -0.002(2) -0.002(2)
C57 0.029(3) 0.043(4) 0.037(3) -0.019(3) -0.003(3) 0.003(3)
C101 0.018(3) 0.026(3) 0.027(3) 0.000(2) -0.004(2) -0.001(2)
C102 0.025(3) 0.041(4) 0.029(3) -0.002(3) 0.001(2) 0.003(3)
C103 0.021(3) 0.057(4) 0.048(4) 0.003(3) 0.002(3) 0.002(3)
C104 0.024(3) 0.045(4) 0.052(4) 0.011(3) -0.008(3) 0.000(3)
C105 0.031(3) 0.035(3) 0.039(3) 0.000(3) -0.015(3) -0.003(3)
C106 0.025(3) 0.028(3) 0.025(3) 0.001(2) -0.007(2) -0.001(2)
C107 0.029(4) 0.092(7) 0.067(5) 0.004(5) -0.006(3) -0.007(4)
C151 0.023(3) 0.028(3) 0.022(3) -0.004(2) 0.003(2) -0.003(2)
C152 0.027(3) 0.027(3) 0.027(3) -0.003(2) 0.001(2) -0.001(2)
C153 0.035(3) 0.037(3) 0.026(3) -0.007(3) -0.007(2) -0.005(3)
C154 0.046(4) 0.020(3) 0.030(3) -0.004(2) 0.007(3) -0.007(3)
C155 0.037(3) 0.026(3) 0.037(3) -0.005(3) 0.000(3) 0.009(3)
C156 0.032(3) 0.023(3) 0.027(3) -0.005(2) -0.003(2) 0.000(2)
C157 0.054(4) 0.030(3) 0.038(3) -0.009(3) 0.004(3) -0.003(3)
C201 0.013(3) 0.029(3) 0.019(2) -0.002(2) 0.0027(19) 0.000(2)
C202 0.021(3) 0.029(3) 0.026(3) -0.005(2) 0.002(2) 0.001(2)
C203 0.023(3) 0.031(3) 0.034(3) 0.004(3) 0.000(2) 0.006(2)
C204 0.022(3) 0.042(4) 0.025(3) 0.004(3) 0.001(2) 0.000(3)
C205 0.021(3) 0.032(3) 0.032(3) 0.000(2) -0.001(2) -0.010(2)
C206 0.018(3) 0.025(3) 0.030(3) 0.002(2) 0.002(2) -0.001(2)
C207 0.021(3) 0.051(4) 0.052(4) 0.009(3) -0.005(3) 0.000(3)
N2 0.013(2) 0.023(2) 0.020(2) -0.0029(18) -0.0014(17) -0.0009(17)
N22 0.017(2) 0.024(2) 0.021(2) -0.0029(18) -0.0036(17) 0.0023(18)
N23 0.017(2) 0.023(2) 0.022(2) -0.0023(19) -0.0052(17) 0.0013(18)
N24 0.018(2) 0.024(2) 0.019(2) -0.0040(18) 0.0018(17) -0.0014(18)
O1W 0.031(2) 0.038(2) 0.026(2) 0.0045(18) 0.0057(17) 0.0120(19)
Cl1 0.0687(12) 0.0352(8) 0.0270(7) 0.0092(6) -0.0120(7) -0.0193(8)
Cl2 0.0246(7) 0.0269(7) 0.0281(7) 0.0029(6) 0.0046(5) 0.0052(6)
C1A 0.027(4) 0.023(4) 0.036(4) -0.010(3) 0.004(3) -0.003(3)
Cl1A 0.0440(10) 0.0317(8) 0.0341(8) 0.0011(7) -0.0003(7) 0.0092(7)
Cl2A 0.104(3) 0.0379(13) 0.083(2) -0.0167(13) 0.0475(19) -0.0276(15)
Cl3A 0.0422(12) 0.100(2) 0.0335(11) -0.0013(11) -0.0070(9) -0.0244(12)
C1B 0.027(4) 0.023(4) 0.036(4) -0.010(3) 0.004(3) -0.003(3)
Cl1B 0.0440(10) 0.0317(8) 0.0341(8) 0.0011(7) -0.0003(7) 0.0092(7)
Cl2B 0.066(16) 0.12(2) 0.14(3) 0.05(2) -0.015(15) -0.028(15)
Cl3B 0.045(10) 0.035(9) 0.039(9) -0.004(7) 0.003(7) -0.025(7)
C1C 0.027(4) 0.023(4) 0.036(4) -0.010(3) 0.004(3) -0.003(3)
Cl1C 0.0440(10) 0.0317(8) 0.0341(8) 0.0011(7) -0.0003(7) 0.0092(7)
Cl2C 0.104(3) 0.0379(13) 0.083(2) -0.0167(13) 0.0475(19) -0.0276(15)
Cl3C 0.0422(12) 0.100(2) 0.0335(11) -0.0013(11) -0.0070(9) -0.0244(12)
C1D 0.045(9) 0.059(15) 0.053(9) 0.004(13) -0.011(7) 0.016(13)
Cl1D 0.096(5) 0.172(8) 0.054(3) 0.015(5) 0.001(3) -0.051(5)
Cl2D 0.0474(19) 0.093(3) 0.0493(18) 0.0089(18) -0.0038(14) -0.0014(18)
Cl3D 0.078(3) 0.058(2) 0.070(2) -0.0118(17) 0.0013(19) 0.0058(18)
C1E 0.059(16) 0.021(14) 0.033(12) 0.004(12) 0.010(10) 0.004(14)
Cl1E 0.036(3) 0.053(4) 0.053(3) 0.005(3) 0.004(2) -0.005(3)
Cl2E 0.072(4) 0.060(4) 0.082(4) 0.015(3) 0.025(3) 0.035(3)
Cl3E 0.048(3) 0.078(5) 0.059(3) 0.030(3) -0.017(2) -0.011(3)
C1F 0.060(6) 0.054(6) 0.049(5) 0.000(4) -0.010(4) -0.006(5)
Cl1F 0.0559(13) 0.0884(17) 0.0935(17) 0.0497(14) -0.0157(12) -0.0206(12)
Cl2F 0.083(5) 0.180(9) 0.095(5) -0.060(5) -0.021(4) 0.011(5)
Cl3F 0.087(5) 0.103(5) 0.199(8) 0.104(6) -0.066(5) -0.041(4)
C1G 0.060(6) 0.054(6) 0.049(5) 0.000(4) -0.010(4) -0.006(5)
Cl1G 0.0559(13) 0.0884(17) 0.0935(17) 0.0497(14) -0.0157(12) -0.0206(12)
Cl2G 0.066(4) 0.085(5) 0.066(4) -0.019(3) 0.015(3) 0.005(3)
Cl3G 0.057(4) 0.045(3) 0.058(3) 0.000(3) -0.016(3) -0.016(3)
C1H 0.060(6) 0.054(6) 0.049(5) 0.000(4) -0.010(4) -0.006(5)
Cl1H 0.0559(13) 0.0884(17) 0.0935(17) 0.0497(14) -0.0157(12) -0.0206(12)
Cl2H 0.115(15) 0.069(12) 0.133(17) 0.026(11) -0.023(12) -0.034(11)
Cl3H 0.087(5) 0.103(5) 0.199(8) 0.104(6) -0.066(5) -0.041(4)
C1I 0.056(7) 0.047(12) 0.040(5) 0.014(9) -0.011(5) -0.002(11)
Cl1I 0.119(2) 0.0522(13) 0.0608(13) -0.0011(10) -0.0113(13) 0.0116(13)
Cl2I 0.045(4) 0.085(6) 0.059(4) -0.010(4) -0.001(3) -0.015(4)
Cl3I 0.071(2) 0.066(2) 0.0381(19) 0.0111(17) -0.0132(18) 0.0074(19)
C1J 0.056(7) 0.047(12) 0.040(5) 0.014(9) -0.011(5) -0.002(11)
Cl1J 0.119(2) 0.0522(13) 0.0608(13) -0.0011(10) -0.0113(13) 0.0116(13)
Cl3J 0.071(2) 0.066(2) 0.0381(19) 0.0111(17) -0.0132(18) 0.0074(19)
Cl2J 0.061(4) 0.079(5) 0.141(8) -0.005(5) -0.011(4) -0.003(4)
C1K 0.056(7) 0.047(12) 0.040(5) 0.014(9) -0.011(5) -0.002(11)
Cl1K 0.119(2) 0.0522(13) 0.0608(13) -0.0011(10) -0.0113(13) 0.0116(13)
Cl2K 0.081(6) 0.145(10) 0.117(8) 0.014(7) 0.009(5) -0.051(7)
Cl3K 0.29(2) 0.107(12) 0.156(17) 0.020(12) -0.159(16) -0.011(12)
C1L 0.054(11) 0.050(10) 0.091(14) 0.027(9) 0.003(9) 0.009(8)
Cl1L 0.080(3) 0.068(3) 0.113(4) 0.050(3) 0.020(3) 0.004(3)
Cl2L 0.106(4) 0.064(3) 0.127(4) 0.021(3) 0.056(3) 0.012(2)
Cl3L 0.058(4) 0.049(3) 0.123(8) -0.002(5) -0.006(5) -0.012(3)
C1M 0.054(11) 0.050(10) 0.091(14) 0.027(9) 0.003(9) 0.009(8)
Cl1M 0.080(3) 0.068(3) 0.113(4) 0.050(3) 0.020(3) 0.004(3)
Cl2M 0.106(4) 0.064(3) 0.127(4) 0.021(3) 0.056(3) 0.012(2)
Cl3M 0.058(4) 0.049(3) 0.123(8) -0.002(5) -0.006(5) -0.012(3)
C1N 0.054(11) 0.050(10) 0.091(14) 0.027(9) 0.003(9) 0.009(8)
Cl1N 0.080(3) 0.068(3) 0.113(4) 0.050(3) 0.020(3) 0.004(3)
Cl3N 0.058(4) 0.049(3) 0.123(8) -0.002(5) -0.006(5) -0.012(3)
Cl2N 0.106(4) 0.064(3) 0.127(4) 0.021(3) 0.056(3) 0.012(2)

loop_
_atom_type_symbol
_atom_type_description
_atom_type_scat_dispersion_real
_atom_type_scat_dispersion_imag
_atom_type_scat_source
C C 0.0033 0.0016 'International Tables Vol C Tables 4.2.6.8 and 6.1.1.4'
H H 0.0000 0.0000 'International Tables Vol C Tables 4.2.6.8 and 6.1.1.4'
N N 0.0061 0.0033 'International Tables Vol C Tables 4.2.6.8 and 6.1.1.4'
O O 0.0106 0.0060 'International Tables Vol C Tables 4.2.6.8 and 6.1.1.4'
Cl Cl 0.1484 0.1585 'International Tables Vol C Tables 4.2.6.8 and 6.1.1.4'

loop_
_geom_angle_atom_site_label_1
_geom_angle_atom_site_label_2
_geom_angle_atom_site_label_3
_geom_angle
_geom_angle_site_symmetry_1
_geom_angle_site_symmetry_3
C21 C1 N2 107.1(4) . .
C21 C1 C20 130.6(5) . .
N2 C1 C20 122.2(4) . .
N2 C3 C4 108.0(4) . .
N2 C3 C3 118.5(5) . 2_655
C4 C3 C3 131.9(6) . 2_655
C21 C4 C3 105.8(4) . .
C21 C4 C5 126.2(4) . .
C3 C4 C5 127.9(4) . .
C6 C5 C4 121.0(5) . .
C6 C5 C51 117.2(5) . .
C4 C5 C51 121.5(4) . .
N22 C6 C5 126.6(5) . .
N22 C6 C7 106.1(4) . .
C5 C6 C7 127.3(5) . .
C8 C7 C6 108.0(5) . .
C8 C7 H7 126.0 . .
C6 C7 H7 126.0 . .
C7 C8 C9 108.6(5) . .
C7 C8 H8 125.7 . .
C9 C8 H8 125.7 . .
N22 C9 C10 125.3(5) . .
N22 C9 C8 107.2(5) . .
C10 C9 C8 127.4(5) . .
C11 C10 C9 123.6(5) . .
C11 C10 C101 117.6(5) . .
C9 C10 C101 118.8(5) . .
N23 C11 C10 125.8(5) . .
N23 C11 C12 107.2(5) . .
C10 C11 C12 127.0(5) . .
C13 C12 C11 108.4(5) . .
C13 C12 H12 125.8 . .
C11 C12 H12 125.8 . .
C12 C13 C14 107.4(5) . .
C12 C13 H13 126.3 . .
C14 C13 H13 126.3 . .
N23 C14 C15 126.8(5) . .
N23 C14 C13 107.4(5) . .
C15 C14 C13 125.8(5) . .
C14 C15 C16 123.5(5) . .
C14 C15 C151 117.2(5) . .
C16 C15 C151 119.3(5) . .
N24 C16 C15 125.4(5) . .
N24 C16 C17 107.1(5) . .
C15 C16 C17 127.5(5) . .
C18 C17 C16 107.7(5) . .
C18 C17 H17 126.1 . .
C16 C17 H17 126.1 . .
C17 C18 C19 108.0(5) . .
C17 C18 H18 126.0 . .
C19 C18 H18 126.0 . .
N24 C19 C20 125.5(5) . .
N24 C19 C18 106.6(4) . .
C20 C19 C18 127.8(5) . .
C19 C20 C1 121.0(5) . .
C19 C20 C201 118.9(5) . .
C1 C20 C201 119.9(5) . .
C1 C21 C4 109.2(4) . .
C1 C21 H21 125.4 . .
C4 C21 H21 125.4 . .
C52 C51 C56 118.0(5) . .
C52 C51 C5 120.2(5) . .
C56 C51 C5 121.8(5) . .
C53 C52 C51 120.3(5) . .
C53 C52 H52 119.8 . .
C51 C52 H52 119.8 . .
C54 C53 C52 122.2(5) . .
C54 C53 H53 118.9 . .
C52 C53 H53 118.9 . .
C53 C54 C55 117.8(5) . .
C53 C54 C57 120.1(5) . .
C55 C54 C57 122.1(5) . .
C54 C55 C56 121.5(5) . .
C54 C55 H55 119.2 . .
C56 C55 H55 119.2 . .
C55 C56 C51 120.2(5) . .
C55 C56 H56 119.9 . .
C51 C56 H56 119.9 . .
C54 C57 H57A 109.5 . .
C54 C57 H57B 109.5 . .
H57A C57 H57B 109.5 . .
C54 C57 H57C 109.5 . .
H57A C57 H57C 109.5 . .
H57B C57 H57C 109.5 . .
C102 C101 C106 118.2(5) . .
C102 C101 C10 122.0(5) . .
C106 C101 C10 119.8(5) . .
C103 C102 C101 120.3(6) . .
C103 C102 H102 119.9 . .
C101 C102 H102 119.9 . .
C104 C103 C102 121.7(6) . .
C104 C103 H103 119.2 . .
C102 C103 H103 119.2 . .
C103 C104 C105 117.9(6) . .
C103 C104 C107 120.5(7) . .
C105 C104 C107 121.6(6) . .
C106 C105 C104 121.2(6) . .
C106 C105 H105 119.4 . .
C104 C105 H105 119.4 . .
C105 C106 C101 120.7(6) . .
C105 C106 H106 119.6 . .
C101 C106 H106 119.6 . .
C104 C107 H10A 109.5 . .
C104 C107 H10B 109.5 . .
H10A C107 H10B 109.5 . .
C104 C107 H10C 109.5 . .
H10A C107 H10C 109.5 . .
H10B C107 H10C 109.5 . .
C156 C151 C152 117.1(5) . .
C156 C151 C15 122.1(5) . .
C152 C151 C15 120.7(5) . .
C153 C152 C151 121.3(6) . .
C153 C152 H152 119.4 . .
C151 C152 H152 119.4 . .
C152 C153 C154 121.5(5) . .
C152 C153 H153 119.3 . .
C154 C153 H153 119.3 . .
C155 C154 C153 117.2(5) . .
C155 C154 C157 121.9(6) . .
C153 C154 C157 120.9(6) . .
C154 C155 C156 122.2(6) . .
C154 C155 H155 118.9 . .
C156 C155 H155 118.9 . .
C155 C156 C151 120.7(5) . .
C155 C156 H156 119.6 . .
C151 C156 H156 119.6 . .
C154 C157 H15A 109.5 . .
C154 C157 H15B 109.5 . .
H15A C157 H15B 109.5 . .
C154 C157 H15C 109.5 . .
H15A C157 H15C 109.5 . .
H15B C157 H15C 109.5 . .
C206 C201 C202 118.3(5) . .
C206 C201 C20 121.1(5) . .
C202 C201 C20 120.4(5) . .
C203 C202 C201 120.5(5) . .
C203 C202 H202 119.8 . .
C201 C202 H202 119.8 . .
C204 C203 C202 121.7(6) . .
C204 C203 H203 119.1 . .
C202 C203 H203 119.1 . .
C203 C204 C205 118.1(5) . .
C203 C204 C207 121.2(6) . .
C205 C204 C207 120.6(6) . .
C204 C205 C206 120.9(5) . .
C204 C205 H205 119.5 . .
C206 C205 H205 119.5 . .
C201 C206 C205 120.4(5) . .
C201 C206 H206 119.8 . .
C205 C206 H206 119.8 . .
C204 C207 H20A 109.5 . .
C204 C207 H20B 109.5 . .
H20A C207 H20B 109.5 . .
C204 C207 H20C 109.5 . .
H20A C207 H20C 109.5 . .
H20B C207 H20C 109.5 . .
C3 N2 C1 109.9(4) . .
C3 N2 H2 125.1 . .
C1 N2 H2 125.1 . .
C9 N22 C6 110.0(4) . .
C9 N22 H22 125.0 . .
C6 N22 H22 125.0 . .
C14 N23 C11 109.6(4) . .
C14 N23 H23A 125.2 . .
C11 N23 H23A 125.2 . .
C16 N24 C19 110.5(4) . .
C16 N24 H24 124.8 . .
C19 N24 H24 124.8 . .
H1W O1W H2W 109.5 . .
Cl3A C1A Cl2A 111.4(4) . .
Cl3A C1A Cl1A 110.1(4) . .
Cl2A C1A Cl1A 109.0(4) . .
Cl3A C1A H1A 108.8 . .
Cl2A C1A H1A 108.8 . .
Cl1A C1A H1A 108.8 . .
Cl3B C1B Cl2B 109(2) . .
Cl3B C1B H1B 109.9 . .
Cl2B C1B H1B 109.9 . .
Cl2C C1C Cl1C 108(5) . .
Cl2C C1C Cl3C 99(4) . .
Cl1C C1C Cl3C 109(3) . .
Cl2C C1C H1C 113.2 . .
Cl1C C1C H1C 113.2 . .
Cl3C C1C H1C 113.2 . .
Cl1D C1D Cl2D 112.2(15) . .
Cl1D C1D Cl3D 110.3(12) . .
Cl2D C1D Cl3D 109.9(16) . .
Cl1D C1D H1D 108.1 . .
Cl2D C1D H1D 108.1 . .
Cl3D C1D H1D 108.1 . .
Cl1E C1E Cl2E 110.1(16) . .
Cl1E C1E Cl3E 108(2) . .
Cl2E C1E Cl3E 108(3) . .
Cl1E C1E H1E 110.0 . .
Cl2E C1E H1E 110.0 . .
Cl3E C1E H1E 110.0 . .
Cl1F C1F Cl2F 110.4(7) . .
Cl1F C1F Cl3F 106.8(6) . .
Cl2F C1F Cl3F 100.4(6) . .
Cl1F C1F H1F 112.8 . .
Cl2F C1F H1F 112.8 . .
Cl3F C1F H1F 112.8 . .
Cl2H C1H H1H 108.9 . .
C1H Cl2H Cl1N 92.2(16) . .
Cl1I C1I Cl2I 141(2) . .
Cl1I C1I Cl3I 114(3) . .
Cl2I C1I Cl3I 100(2) . .
Cl1I C1I H5RA 97.6 . .
Cl2I C1I H5RA 97.6 . .
Cl3I C1I H5RA 97.6 . .
Cl2J C1J H1J 116.7 . .
Cl2J Cl2J C1J 132.8(14) 7 .
Cl3K C1K Cl2K 109.3(17) . .
Cl3K C1K H1K 106.4 . .
Cl2K C1K H1K 106.4 . .
C1K Cl2K Cl1N 89.9(10) . .
Cl2L C1L Cl1L 113.7(12) . .
Cl2L C1L Cl3L 115.9(10) . .
Cl1L C1L Cl3L 113.8(11) . .
Cl2L C1L H1L 103.8 . .
Cl1L C1L H1L 103.8 . .
Cl3L C1L H1L 103.8 . .
Cl3N C1N Cl1N 101(2) . .
Cl3N C1N H1N 120.3 . .
Cl1N C1N H1N 120.3 . .
C1N Cl1N Cl2H 98.2(17) . .
C1N Cl1N Cl2K 64.0(12) . .
Cl2H Cl1N Cl2K 145.9(11) . .

loop_
_geom_bond_atom_site_label_1
_geom_bond_atom_site_label_2
_geom_bond_distance
_geom_bond_site_symmetry_2
C1 C21 1.383(7) .
C1 N2 1.398(6) .
C1 C20 1.414(7) .
C3 N2 1.348(6) .
C3 C4 1.436(7) .
C3 C3 1.442(10) 2_655
C4 C21 1.401(7) .
C4 C5 1.438(7) .
C5 C6 1.388(7) .
C5 C51 1.475(7) .
C6 N22 1.385(7) .
C6 C7 1.438(7) .
C7 C8 1.347(8) .
C7 H7 0.9500 .
C8 C9 1.425(8) .
C8 H8 0.9500 .
C9 N22 1.357(7) .
C9 C10 1.417(7) .
C10 C11 1.388(8) .
C10 C101 1.488(7) .
C11 N23 1.373(7) .
C11 C12 1.423(8) .
C12 C13 1.365(8) .
C12 H12 0.9500 .
C13 C14 1.431(8) .
C13 H13 0.9500 .
C14 N23 1.371(7) .
C14 C15 1.394(8) .
C15 C16 1.413(8) .
C15 C151 1.466(8) .
C16 N24 1.360(7) .
C16 C17 1.427(7) .
C17 C18 1.369(8) .
C17 H17 0.9500 .
C18 C19 1.427(7) .
C18 H18 0.9500 .
C19 N24 1.372(7) .
C19 C20 1.396(7) .
C20 C201 1.481(7) .
C21 H21 0.9500 .
C51 C52 1.396(7) .
C51 C56 1.405(7) .
C52 C53 1.379(8) .
C52 H52 0.9500 .
C53 C54 1.374(8) .
C53 H53 0.9500 .
C54 C55 1.385(8) .
C54 C57 1.517(8) .
C55 C56 1.386(8) .
C55 H55 0.9500 .
C56 H56 0.9500 .
C57 H57A 0.9800 .
C57 H57B 0.9800 .
C57 H57C 0.9800 .
C101 C102 1.393(8) .
C101 C106 1.403(7) .
C102 C103 1.390(8) .
C102 H102 0.9500 .
C103 C104 1.382(10) .
C103 H103 0.9500 .
C104 C105 1.396(10) .
C104 C107 1.494(9) .
C105 C106 1.378(8) .
C105 H105 0.9500 .
C106 H106 0.9500 .
C107 H10A 0.9800 .
C107 H10B 0.9800 .
C107 H10C 0.9800 .
C151 C156 1.392(8) .
C151 C152 1.406(8) .
C152 C153 1.367(8) .
C152 H152 0.9500 .
C153 C154 1.394(9) .
C153 H153 0.9500 .
C154 C155 1.377(9) .
C154 C157 1.491(8) .
C155 C156 1.380(8) .
C155 H155 0.9500 .
C156 H156 0.9500 .
C157 H15A 0.9800 .
C157 H15B 0.9800 .
C157 H15C 0.9800 .
C201 C206 1.394(8) .
C201 C202 1.396(8) .
C202 C203 1.381(8) .
C202 H202 0.9500 .
C203 C204 1.379(9) .
C203 H203 0.9500 .
C204 C205 1.392(9) .
C204 C207 1.505(8) .
C205 C206 1.395(8) .
C205 H205 0.9500 .
C206 H206 0.9500 .
C207 H20A 0.9800 .
C207 H20B 0.9800 .
C207 H20C 0.9800 .
N2 H2 0.8800 .
N22 H22 0.8800 .
N23 H23A 0.8800 .
N24 H24 0.8800 .
O1W H1W 0.8600 .
O1W H2W 0.8600 .
C1A Cl3A 1.729(7) .
C1A Cl2A 1.759(7) .
C1A Cl1A 1.766(7) .
C1A H1A 1.0000 .
C1B Cl3B 1.782(19) .
C1B Cl2B 1.79(2) .
C1B H1B 1.0000 .
C1C Cl2C 1.77(2) .
C1C Cl1C 1.78(2) .
C1C Cl3C 1.78(2) .
C1C H1C 1.0000 .
C1D Cl1D 1.72(3) .
C1D Cl2D 1.74(3) .
C1D Cl3D 1.77(3) .
C1D H1D 1.0000 .
C1E Cl1E 1.75(4) .
C1E Cl2E 1.76(4) .
C1E Cl3E 1.76(4) .
C1E H1E 1.0000 .
C1F Cl1F 1.704(10) .
C1F Cl2F 1.710(12) .
C1F Cl3F 1.807(11) .
C1F H1F 1.0000 .
C1H Cl2H 1.66(2) .
C1H H1H 1.0000 .
Cl2H Cl1N 2.20(4) .
C1I Cl1I 1.54(5) .
C1I Cl2I 1.82(5) .
C1I Cl3I 1.87(4) .
C1I H5RA 1.0000 .
C1J Cl2J 1.88(4) .
C1J H1J 1.0000 .
Cl2J Cl2J 1.693(17) 7
C1K Cl3K 1.58(3) .
C1K Cl2K 1.72(3) .
C1K H1K 1.0000 .
Cl2K Cl1N 2.40(3) .
C1L Cl2L 1.71(2) .
C1L Cl1L 1.753(17) .
C1L Cl3L 1.82(2) .
C1L H1L 1.0000 .
C1N Cl3N 1.77(2) .
C1N Cl1N 1.78(2) .
C1N H1N 1.0000 .

loop_
_geom_torsion_atom_site_label_1
_geom_torsion_atom_site_label_2
_geom_torsion_atom_site_label_3
_geom_torsion_atom_site_label_4
_geom_torsion
_geom_torsion_site_symmetry_1
_geom_torsion_site_symmetry_3
_geom_torsion_site_symmetry_4
N2 C3 C4 C21 1.9(6) . . .
C3 C3 C4 C21 -163.5(3) 2_655 . .
N2 C3 C4 C5 -175.8(5) . . .
C3 C3 C4 C5 18.9(7) 2_655 . .
C21 C4 C5 C6 27.7(8) . . .
C3 C4 C5 C6 -155.1(5) . . .
C21 C4 C5 C51 -146.0(5) . . .
C3 C4 C5 C51 31.2(8) . . .
C4 C5 C6 N22 20.0(8) . . .
C51 C5 C6 N22 -166.0(5) . . .
C4 C5 C6 C7 -157.6(5) . . .
C51 C5 C6 C7 16.4(8) . . .
N22 C6 C7 C8 0.3(6) . . .
C5 C6 C7 C8 178.3(5) . . .
C6 C7 C8 C9 1.0(7) . . .
C7 C8 C9 N22 -2.0(6) . . .
C7 C8 C9 C10 175.3(5) . . .
N22 C9 C10 C11 -18.3(9) . . .
C8 C9 C10 C11 164.9(5) . . .
N22 C9 C10 C101 160.4(5) . . .
C8 C9 C10 C101 -16.4(8) . . .
C9 C10 C11 N23 -25.6(8) . . .
C101 C10 C11 N23 155.6(5) . . .
C9 C10 C11 C12 152.9(6) . . .
C101 C10 C11 C12 -25.9(8) . . .
N23 C11 C12 C13 -0.7(6) . . .
C10 C11 C12 C13 -179.4(5) . . .
C11 C12 C13 C14 -1.2(6) . . .
C12 C13 C14 N23 2.6(6) . . .
C12 C13 C14 C15 -176.3(5) . . .
N23 C14 C15 C16 21.0(9) . . .
C13 C14 C15 C16 -160.3(5) . . .
N23 C14 C15 C151 -159.2(5) . . .
C13 C14 C15 C151 19.5(8) . . .
C14 C15 C16 N24 21.1(9) . . .
C151 C15 C16 N24 -158.7(5) . . .
C14 C15 C16 C17 -161.1(6) . . .
C151 C15 C16 C17 19.1(9) . . .
N24 C16 C17 C18 3.4(6) . . .
C15 C16 C17 C18 -174.7(6) . . .
C16 C17 C18 C19 -1.8(6) . . .
C17 C18 C19 N24 -0.5(6) . . .
C17 C18 C19 C20 178.0(5) . . .
N24 C19 C20 C1 -18.0(8) . . .
C18 C19 C20 C1 163.8(5) . . .
N24 C19 C20 C201 156.9(5) . . .
C18 C19 C20 C201 -21.3(8) . . .
C21 C1 C20 C19 -24.7(9) . . .
N2 C1 C20 C19 151.3(5) . . .
C21 C1 C20 C201 160.5(5) . . .
N2 C1 C20 C201 -23.5(8) . . .
N2 C1 C21 C4 -1.5(6) . . .
C20 C1 C21 C4 174.9(5) . . .
C3 C4 C21 C1 -0.2(6) . . .
C5 C4 C21 C1 177.5(5) . . .
C6 C5 C51 C52 -130.6(5) . . .
C4 C5 C51 C52 43.4(7) . . .
C6 C5 C51 C56 47.6(7) . . .
C4 C5 C51 C56 -138.4(5) . . .
C56 C51 C52 C53 0.6(8) . . .
C5 C51 C52 C53 178.8(5) . . .
C51 C52 C53 C54 -0.3(9) . . .
C52 C53 C54 C55 -0.5(9) . . .
C52 C53 C54 C57 179.8(6) . . .
C53 C54 C55 C56 1.0(8) . . .
C57 C54 C55 C56 -179.3(5) . . .
C54 C55 C56 C51 -0.8(8) . . .
C52 C51 C56 C55 -0.1(8) . . .
C5 C51 C56 C55 -178.3(5) . . .
C11 C10 C101 C102 138.1(6) . . .
C9 C10 C101 C102 -40.7(8) . . .
C11 C10 C101 C106 -40.8(7) . . .
C9 C10 C101 C106 140.4(5) . . .
C106 C101 C102 C103 -1.8(9) . . .
C10 C101 C102 C103 179.4(6) . . .
C101 C102 C103 C104 3.0(11) . . .
C102 C103 C104 C105 -1.6(11) . . .
C102 C103 C104 C107 178.9(7) . . .
C103 C104 C105 C106 -0.8(10) . . .
C107 C104 C105 C106 178.6(7) . . .
C104 C105 C106 C101 2.0(9) . . .
C102 C101 C106 C105 -0.6(9) . . .
C10 C101 C106 C105 178.2(5) . . .
C14 C15 C151 C156 -131.9(6) . . .
C16 C15 C151 C156 47.9(8) . . .
C14 C15 C151 C152 45.1(8) . . .
C16 C15 C151 C152 -135.1(6) . . .
C156 C151 C152 C153 0.7(8) . . .
C15 C151 C152 C153 -176.4(5) . . .
C151 C152 C153 C154 -0.7(9) . . .
C152 C153 C154 C155 0.3(9) . . .
C152 C153 C154 C157 -179.3(6) . . .
C153 C154 C155 C156 0.1(9) . . .
C157 C154 C155 C156 179.7(6) . . .
C154 C155 C156 C151 -0.1(10) . . .
C152 C151 C156 C155 -0.3(9) . . .
C15 C151 C156 C155 176.7(6) . . .
C19 C20 C201 C206 138.1(5) . . .
C1 C20 C201 C206 -46.9(7) . . .
C19 C20 C201 C202 -45.8(7) . . .
C1 C20 C201 C202 129.2(5) . . .
C206 C201 C202 C203 1.9(8) . . .
C20 C201 C202 C203 -174.3(5) . . .
C201 C202 C203 C204 -1.1(9) . . .
C202 C203 C204 C205 -0.8(9) . . .
C202 C203 C204 C207 176.6(6) . . .
C203 C204 C205 C206 1.8(8) . . .
C207 C204 C205 C206 -175.6(5) . . .
C202 C201 C206 C205 -0.9(8) . . .
C20 C201 C206 C205 175.3(5) . . .
C204 C205 C206 C201 -1.0(8) . . .
C4 C3 N2 C1 -2.9(6) . . .
C3 C3 N2 C1 164.7(4) 2_655 . .
C21 C1 N2 C3 2.8(6) . . .
C20 C1 N2 C3 -174.0(5) . . .
C10 C9 N22 C6 -175.2(5) . . .
C8 C9 N22 C6 2.2(6) . . .
C5 C6 N22 C9 -179.6(5) . . .
C7 C6 N22 C9 -1.6(6) . . .
C15 C14 N23 C11 175.8(5) . . .
C13 C14 N23 C11 -3.1(6) . . .
C10 C11 N23 C14 -178.9(5) . . .
C12 C11 N23 C14 2.3(6) . . .
C15 C16 N24 C19 174.4(5) . . .
C17 C16 N24 C19 -3.8(6) . . .
C20 C19 N24 C16 -175.8(5) . . .
C18 C19 N24 C16 2.7(6) . . .
Cl3K C1K Cl2K Cl1N 144.2(17) . . .
Cl3N C1N Cl1N Cl2H 16.2(16) . . .
Cl3N C1N Cl1N Cl2K 165.4(14) . . .
C1H Cl2H Cl1N C1N 140.0(18) . . .
C1H Cl2H Cl1N Cl2K 85(3) . . .
C1K Cl2K Cl1N C1N 159.0(14) . . .
C1K Cl2K Cl1N Cl2H -137(3) . . .
N2 C3 C3 N2 -125.2(7) . 2_655 2_655
